data_7247986
loop_
_publ_author_name
'Tanioka, Masaru'
'Oyama, Masaya'
'Nakajima, Kaito'
'Mori, Minori'
'Harada, Mei'
'Matsuya, Yuji'
'Kamino, Shinichiro'

_publ_section_title
;
 Coerulein B: a water-soluble and water-compatible near-infrared
 photoredox catalyst.
;
_journal_issue 5
_journal_name_full 'Physical chemistry chemical physics : PCCP'
_journal_page_first 4474
_journal_page_last 4479
_journal_paper_doi 10.1039/d3cp05585j
_journal_volume 26
_journal_year 2024
_chemical_formula_moiety 'C20 H10 O4'
_chemical_formula_sum 'C20 H10 O4'
_chemical_formula_weight 314.28
_chemical_name_systematic 'Coerulein B'
_space_group_crystal_system monoclinic
_space_group_IT_number 15
_space_group_name_Hall '-I 2ya'
_space_group_name_H-M_alt 'I 1 2/a 1'
_atom_sites_solution_hydrogens geom
_atom_sites_solution_primary dual
_audit_creation_date 2020-10-23
_audit_creation_method
;
Olex2 1.3-ac4
(compiled 2019.04.23 svn.r3594 for Rigaku Oxford Diffraction, GUI svn.r5739)
;
_audit_update_record
;
2023-06-26 deposited with the CCDC.	2024-01-04 downloaded from the CCDC.
;
_cell_angle_alpha 90
_cell_angle_beta 104.795(3)
_cell_angle_gamma 90
_cell_formula_units_Z 8
_cell_length_a 13.7163(5)
_cell_length_b 11.3800(3)
_cell_length_c 18.1174(5)
_cell_measurement_reflns_used 3767
_cell_measurement_temperature 103.15
_cell_measurement_theta_max 68.2230
_cell_measurement_theta_min 3.6090
_cell_volume 2734.21(15)
_computing_cell_refinement 'CrysAlisPro 1.171.40.84a (Rigaku OD, 2020)'
_computing_data_collection 'CrysAlisPro 1.171.40.84a (Rigaku OD, 2020)'
_computing_data_reduction 'CrysAlisPro 1.171.40.84a (Rigaku OD, 2020)'
_computing_molecular_graphics 'Olex2 (Dolomanov et al., 2009)'
_computing_publication_material 'Olex2 (Dolomanov et al., 2009)'
_computing_structure_refinement 'ShelXL (Sheldrick, 2015)'
_computing_structure_solution 'ShelXT (Sheldrick, 2015)'
_diffrn_ambient_temperature 103.15
_diffrn_detector 'Hybrid Pixel Array Detector'
_diffrn_detector_area_resol_mean 10.0000
_diffrn_detector_type HyPix3000
_diffrn_measured_fraction_theta_full 0.990
_diffrn_measured_fraction_theta_max 0.987
_diffrn_measurement_details
;
List of Runs (angles in degrees, time in seconds):

  # Type    Start    End  Width  t~exp~   \w     \q     \k     \f   Frames
#--------------------------------------------------------------------------
  1  \w    -32.00  14.00   0.50    1.33    --   41.13 -12.00 -30.00   92
  2  \w    -29.00   4.00   0.50    1.33    --   41.13 -12.00-120.00   66
  3  \w     34.00  69.00   0.50    5.33    --   95.43 -59.00-120.00   70
  4  \w     76.00 107.00   0.50    5.33    --   95.43 -99.00-107.00   62
  5  \w     44.00  77.00   0.50    1.33    --   41.13 -99.00-107.00   66
  6  \w     29.00  57.00   0.50    5.33    --   95.43 -50.00   0.00   56
  7  \w     33.00 100.00   0.50    5.33    --   95.43 -77.00  90.00  134
  8  \w     73.00  99.00   0.50    1.33    --   41.13-138.00  60.00   52
  9  \w     45.00  79.00   0.50    1.33    --   41.13-104.00  90.00   68
 10  \w     31.00  56.00   0.50    5.33    --   95.43 -50.00 150.00   50
 11  \w     28.00  69.00   0.50    5.33    --   95.43 -59.00 150.00   82
 12  \w     29.00  54.00   0.50    5.33    --   95.43 -50.00  90.00   50
 13  \w     29.00  65.00   0.50    5.33    --   95.43 -59.00  90.00   72
 14  \w     30.00 117.00   0.50    5.33    --   95.43-145.00 120.00  174
 15  \w     -3.00  33.00   0.50    1.33    --   41.13-104.00  90.00   72
 16  \w    -22.00  33.00   0.50    1.33    --  -41.44  12.00 -60.00  110
 17  \w    -28.00  26.00   0.50    1.33    --  -41.44  25.00   0.00  108
 18  \w    -39.00  23.00   0.50    1.33    --  -41.44  99.00  -1.00  124
 19  \w    -55.00 -29.00   0.50    5.33    --  -95.75  50.00   0.00   52
 20  \w    -57.00 -32.00   0.50    5.33    --  -95.75  50.00 -30.00   50
 21  \w    -62.00 -28.00   0.50    5.33    --  -95.75  68.00 -30.00   68
 22  \w    -94.00 -23.00   0.50    5.33    --  -95.75  99.00  -1.00  142
 23  \w    -57.00 -32.00   0.50    5.33    --  -95.75  50.00 150.00   50
 24  \w   -130.00-103.00   0.50    5.33    --  -95.75 -99.00-107.00   54
 25  \w    -12.00  40.00   0.50    1.33    --   41.13 -99.00-107.00  104
 26  \w     27.00 106.00   0.50    5.33    --   95.43 -77.00-120.00  158
 27  \w     82.00 118.00   0.50    5.33    --   95.43  42.00-180.00   72
 28  \w    120.00 167.00   0.50    5.33    --   95.43  96.00-150.00   94
 29  \w     84.00 111.00   0.50    5.33    --   95.43  96.00-150.00   54
 30  \w     78.00 125.00   0.50    5.33    --   95.43 117.00-120.00   94
 31  \w     72.00  98.00   0.50    1.33    --   41.13 138.00-120.00   52
 32  \w     82.00 107.00   0.50    1.33    --   41.13 138.00 -90.00   50
 33  \w     91.00 143.00   0.50    5.33    --   95.43  99.00  -1.00  104
 34  \w     84.00 109.00   0.50    1.33    --   41.13 138.00 120.00   50
;
_diffrn_measurement_device 'four-circle diffractometer'
_diffrn_measurement_device_type 'XtaLAB Synergy, Single source at home/near, HyPix3000'
_diffrn_measurement_method '\w scans'
_diffrn_orient_matrix_type 'CrysAlisPro convention (1999,Acta A55,543-557)'
_diffrn_orient_matrix_UB_11 -0.0897331000
_diffrn_orient_matrix_UB_12 0.0742735000
_diffrn_orient_matrix_UB_13 -0.0446622000
_diffrn_orient_matrix_UB_21 -0.0373047000
_diffrn_orient_matrix_UB_22 -0.1046252000
_diffrn_orient_matrix_UB_23 -0.0537903000
_diffrn_orient_matrix_UB_31 -0.0636730000
_diffrn_orient_matrix_UB_32 -0.0432760000
_diffrn_orient_matrix_UB_33 0.0533410000
_diffrn_radiation_monochromator mirror
_diffrn_radiation_probe x-ray
_diffrn_radiation_type 'Cu K\a'
_diffrn_radiation_wavelength 1.54184
_diffrn_reflns_av_R_equivalents 0.0180
_diffrn_reflns_av_unetI/netI 0.0197
_diffrn_reflns_Laue_measured_fraction_full 0.990
_diffrn_reflns_Laue_measured_fraction_max 0.987
_diffrn_reflns_limit_h_max 15
_diffrn_reflns_limit_h_min -16
_diffrn_reflns_limit_k_max 13
_diffrn_reflns_limit_k_min -13
_diffrn_reflns_limit_l_max 21
_diffrn_reflns_limit_l_min -21
_diffrn_reflns_number 6756
_diffrn_reflns_point_group_measured_fraction_full 0.990
_diffrn_reflns_point_group_measured_fraction_max 0.987
_diffrn_reflns_theta_full 67.684
_diffrn_reflns_theta_max 68.207
_diffrn_reflns_theta_min 4.634
_diffrn_source 'micro-focus sealed X-ray tube'
_diffrn_source_type 'PhotonJet (Cu) X-ray Source'
_exptl_absorpt_coefficient_mu 0.884
_exptl_absorpt_correction_T_max 1.000
_exptl_absorpt_correction_T_min 0.725
_exptl_absorpt_correction_type gaussian
_exptl_absorpt_process_details
;
CrysAlisPro 1.171.40.84a (Rigaku Oxford Diffraction, 2020)
Numerical absorption correction based on gaussian integration over
a multifaceted crystal model
Empirical absorption correction using spherical harmonics,
implemented in SCALE3 ABSPACK scaling algorithm.
;
_exptl_crystal_colour 'metallic dark black'
_exptl_crystal_colour_lustre metallic
_exptl_crystal_colour_modifier dark
_exptl_crystal_colour_primary black
_exptl_crystal_density_diffrn 1.527
_exptl_crystal_description block
_exptl_crystal_F_000 1296
_exptl_crystal_recrystallization_method 'Re-crystallisation from solvent'
_exptl_crystal_size_max 0.193
_exptl_crystal_size_mid 0.107
_exptl_crystal_size_min 0.067
_refine_diff_density_max 0.336
_refine_diff_density_min -0.254
_refine_diff_density_rms 0.052
_refine_ls_extinction_method none
_refine_ls_goodness_of_fit_ref 1.091
_refine_ls_hydrogen_treatment constr
_refine_ls_matrix_type full
_refine_ls_number_parameters 218
_refine_ls_number_reflns 2482
_refine_ls_number_restraints 0
_refine_ls_restrained_S_all 1.091
_refine_ls_R_factor_all 0.0523
_refine_ls_R_factor_gt 0.0495
_refine_ls_shift/su_max 0.000
_refine_ls_shift/su_mean 0.000
_refine_ls_structure_factor_coef Fsqd
_refine_ls_weighting_details 'w=1/[\s^2^(Fo^2^)+(0.0605P)^2^+3.9000P] where P=(Fo^2^+2Fc^2^)/3'
_refine_ls_weighting_scheme calc
_refine_ls_wR_factor_gt 0.1313
_refine_ls_wR_factor_ref 0.1332
_reflns_Friedel_coverage 0.000
_reflns_number_gt 2301
_reflns_number_total 2482
_reflns_threshold_expression 'I > 2\s(I)'
_cod_data_source_file d3cp05585j2.cif
_cod_data_source_block bx1_1023
_cod_depositor_comments 'Adding full bibliography for 7247986--7247988.cif.'
_cod_database_code 7247986
_shelx_shelxl_version_number 2018/3
_chemical_oxdiff_formula 'C77 H77 O77 '
_shelx_space_group_comment
;
The symmetry employed for this shelxl refinement is uniquely defined
by the following loop, which should always be used as a source of
symmetry information in preference to the above space-group names.
They are only intended as comments.
;
_diffrn_oxdiff_digest_frames
;
01f238518ce032bfcfec72a16bd5a422f102756ca4a
;
_reflns_odcompleteness_completeness 100.00
_reflns_odcompleteness_iscentric 1
_reflns_odcompleteness_theta 66.97
_olex2_refinement_description
;
1. Fixed Uiso
 At 1.2 times of:
  All C(H) groups
 At 1.5 times of:
  All O(H) groups
2.a Aromatic/amide H refined with riding coordinates:
 C12(H12), C2(H2), C10(H10), C15(H15), C5(H5), C4(H4), C18(H18), C16(H16),
 C17(H17)
2.b Idealised tetrahedral OH refined as rotating group:
 O3(H3)
;
_olex2_submission_special_instructions 'No special instructions were received'
_oxdiff_exptl_absorpt_empirical_details
;
Empirical correction (ABSPACK) includes:
- Absorption correction using spherical harmonics
- Frame scaling
;
_oxdiff_exptl_absorpt_empirical_full_max 1.956
_oxdiff_exptl_absorpt_empirical_full_min 0.656

loop_
_space_group_symop_operation_xyz
'x, y, z'
'-x+1/2, y, -z'
'x+1/2, y+1/2, z+1/2'
'-x+1, y+1/2, -z+1/2'
'-x, -y, -z'
'x-1/2, -y, z'
'-x+1/2, -y+1/2, -z+1/2'
'x, -y+1/2, z+1/2'

loop_
_atom_site_label
_atom_site_type_symbol
_atom_site_fract_x
_atom_site_fract_y
_atom_site_fract_z
_atom_site_U_iso_or_equiv
_atom_site_adp_type
_atom_site_occupancy
_atom_site_site_symmetry_order
_atom_site_calc_flag
_atom_site_refinement_flags_posn
_atom_site_refinement_flags_adp
_atom_site_refinement_flags_occupancy
_atom_site_disorder_assembly
_atom_site_disorder_group
O1 O 0.36247(9) 0.37211(12) 0.56048(7) 0.0274(3) Uani 1 1 d . . . . .
O3 O 0.36758(11) 0.40965(14) 0.30160(7) 0.0350(4) Uani 1 1 d . . . . .
H3 H 0.365854 0.336058 0.304632 0.052 Uiso 1 1 calc GR . . . .
O2 O 0.37331(12) 0.31126(14) 0.81767(8) 0.0432(4) Uani 1 1 d . . . . .
O4 O 0.44683(12) 0.81363(13) 0.41285(9) 0.0423(4) Uani 1 1 d . . . . .
C8 C 0.37740(12) 0.56539(17) 0.51074(10) 0.0263(4) Uani 1 1 d . . . . .
C13 C 0.36948(12) 0.44344(17) 0.50123(10) 0.0259(4) Uani 1 1 d . . . . .
C7 C 0.37645(13) 0.61773(17) 0.58282(10) 0.0267(4) Uani 1 1 d . . . . .
C9 C 0.39002(13) 0.63141(18) 0.44780(11) 0.0283(4) Uani 1 1 d . . . . .
C1 C 0.37508(13) 0.41759(17) 0.63238(10) 0.0263(4) Uani 1 1 d . . . . .
C11 C 0.37298(13) 0.45650(19) 0.37004(10) 0.0290(4) Uani 1 1 d . . . . .
C6 C 0.38424(13) 0.54294(17) 0.64460(10) 0.0268(4) Uani 1 1 d . . . . .
C12 C 0.36582(13) 0.38842(18) 0.43264(10) 0.0281(4) Uani 1 1 d . . . . .
H12 H 0.358546 0.305526 0.428078 0.034 Uiso 1 1 calc R . . . .
C2 C 0.37216(14) 0.33929(19) 0.68804(10) 0.0303(4) Uani 1 1 d . . . . .
H2 H 0.364336 0.257883 0.676419 0.036 Uiso 1 1 calc R . . . .
C14 C 0.36756(13) 0.74672(18) 0.58498(10) 0.0295(4) Uani 1 1 d . . . . .
C20 C 0.41348(14) 0.75804(19) 0.45891(11) 0.0324(5) Uani 1 1 d . . . . .
C10 C 0.38764(13) 0.57823(19) 0.37906(10) 0.0304(4) Uani 1 1 d . . . . .
H10 H 0.395998 0.624361 0.337398 0.037 Uiso 1 1 calc R . . . .
C19 C 0.39178(14) 0.81448(18) 0.52677(11) 0.0321(4) Uani 1 1 d . . . . .
C15 C 0.33066(15) 0.80626(19) 0.64004(11) 0.0344(5) Uani 1 1 d . . . . .
H15 H 0.308127 0.762450 0.677161 0.041 Uiso 1 1 calc R . . . .
C5 C 0.40425(14) 0.57873(18) 0.72373(11) 0.0312(4) Uani 1 1 d . . . . .
H5 H 0.419407 0.658804 0.736501 0.037 Uiso 1 1 calc R . . . .
C3 C 0.38086(15) 0.37910(19) 0.76435(10) 0.0328(5) Uani 1 1 d . . . . .
C4 C 0.40202(15) 0.50188(19) 0.77972(11) 0.0346(5) Uani 1 1 d . . . . .
H4 H 0.414744 0.529405 0.830804 0.042 Uiso 1 1 calc R . . . .
C18 C 0.38839(16) 0.93680(19) 0.52905(12) 0.0391(5) Uani 1 1 d . . . . .
H18 H 0.407123 0.981450 0.490547 0.047 Uiso 1 1 calc R . . . .
C16 C 0.32652(17) 0.9281(2) 0.64119(13) 0.0421(5) Uani 1 1 d . . . . .
H16 H 0.302071 0.966854 0.679307 0.050 Uiso 1 1 calc R . . . .
C17 C 0.35811(17) 0.9936(2) 0.58662(13) 0.0443(5) Uani 1 1 d . . . . .
H17 H 0.358788 1.077021 0.589070 0.053 Uiso 1 1 calc R . . . .

loop_
_atom_site_aniso_label
_atom_site_aniso_U_11
_atom_site_aniso_U_22
_atom_site_aniso_U_33
_atom_site_aniso_U_23
_atom_site_aniso_U_13
_atom_site_aniso_U_12
O1 0.0304(7) 0.0357(7) 0.0166(6) 0.0011(5) 0.0071(5) 0.0009(5)
O3 0.0375(8) 0.0505(9) 0.0179(6) -0.0008(6) 0.0089(5) 0.0001(7)
O2 0.0597(10) 0.0505(10) 0.0206(7) 0.0055(6) 0.0122(7) -0.0066(7)
O4 0.0475(9) 0.0427(9) 0.0396(8) 0.0146(7) 0.0165(7) 0.0018(7)
C8 0.0185(8) 0.0382(10) 0.0216(9) 0.0015(8) 0.0042(7) 0.0009(7)
C13 0.0199(8) 0.0381(10) 0.0199(9) 0.0028(7) 0.0055(7) 0.0017(7)
C7 0.0183(8) 0.0388(11) 0.0228(9) -0.0007(8) 0.0049(7) -0.0021(7)
C9 0.0213(8) 0.0389(11) 0.0243(9) 0.0057(8) 0.0052(7) 0.0023(7)
C1 0.0230(9) 0.0382(11) 0.0181(8) -0.0018(7) 0.0062(7) 0.0016(7)
C11 0.0212(8) 0.0465(12) 0.0191(8) -0.0017(8) 0.0049(7) 0.0021(8)
C6 0.0212(8) 0.0382(10) 0.0214(9) -0.0009(8) 0.0061(7) -0.0004(7)
C12 0.0235(9) 0.0386(10) 0.0224(9) -0.0011(8) 0.0062(7) 0.0014(7)
C2 0.0327(10) 0.0362(10) 0.0223(9) 0.0010(8) 0.0079(7) -0.0005(8)
C14 0.0233(9) 0.0379(11) 0.0241(9) -0.0012(8) 0.0001(7) -0.0027(8)
C20 0.0261(9) 0.0412(11) 0.0282(10) 0.0101(9) 0.0036(8) 0.0019(8)
C10 0.0237(9) 0.0467(12) 0.0211(9) 0.0081(8) 0.0061(7) 0.0030(8)
C19 0.0253(9) 0.0368(11) 0.0305(10) 0.0024(8) 0.0003(8) -0.0019(8)
C15 0.0301(10) 0.0421(12) 0.0282(10) -0.0054(8) 0.0022(8) -0.0026(8)
C5 0.0323(10) 0.0377(11) 0.0239(9) -0.0036(8) 0.0075(8) -0.0026(8)
C3 0.0330(10) 0.0451(12) 0.0208(9) 0.0028(8) 0.0078(8) -0.0004(8)
C4 0.0376(10) 0.0472(12) 0.0193(9) -0.0042(8) 0.0080(8) -0.0028(9)
C18 0.0368(11) 0.0378(11) 0.0385(11) 0.0035(9) 0.0020(9) -0.0059(9)
C16 0.0402(11) 0.0442(12) 0.0374(11) -0.0115(10) 0.0019(9) -0.0010(10)
C17 0.0478(13) 0.0345(11) 0.0441(12) -0.0040(10) -0.0002(10) -0.0038(9)

loop_
_atom_type_symbol
_atom_type_description
_atom_type_scat_dispersion_real
_atom_type_scat_dispersion_imag
_atom_type_scat_source
C C 0.0181 0.0091 'International Tables Vol C Tables 4.2.6.8 and 6.1.1.4'
H H 0.0000 0.0000 'International Tables Vol C Tables 4.2.6.8 and 6.1.1.4'
O O 0.0492 0.0322 'International Tables Vol C Tables 4.2.6.8 and 6.1.1.4'

loop_
_exptl_crystal_face_index_h
_exptl_crystal_face_index_k
_exptl_crystal_face_index_l
_exptl_crystal_face_perp_dist
-6 -5 0 0.0688
0 -3 -10 0.0385
0 -7 -2 0.0157
5 -5 -8 0.0495
0 -6 6 0.0163
-1 -4 10 0.0350
9 1 -5 0.0649
7 -2 3 0.0622
8 2 -3 0.0623
0 6 7 0.0478
0 7 -4 0.0502
-4 7 1 0.0800
0 5 -8 0.0499

loop_
_geom_angle_atom_site_label_1
_geom_angle_atom_site_label_2
_geom_angle_atom_site_label_3
_geom_angle
_geom_angle_site_symmetry_1
_geom_angle_site_symmetry_3
_geom_angle_publ_flag
C13 O1 C1 120.28(15) . . ?
C13 C8 C7 120.27(17) . . ?
C13 C8 C9 116.72(17) . . ?
C9 C8 C7 122.96(18) . . ?
O1 C13 C8 120.69(16) . . ?
O1 C13 C12 116.31(17) . . ?
C12 C13 C8 122.98(17) . . ?
C8 C7 C14 117.16(16) . . ?
C6 C7 C8 117.48(18) . . ?
C6 C7 C14 125.36(17) . . ?
C8 C9 C20 118.39(17) . . ?
C10 C9 C8 121.11(19) . . ?
C10 C9 C20 120.34(17) . . ?
O1 C1 C6 120.24(16) . . ?
C2 C1 O1 116.02(17) . . ?
C2 C1 C6 123.63(17) . . ?
O3 C11 C12 122.27(19) . . ?
O3 C11 C10 118.35(17) . . ?
C12 C11 C10 119.37(17) . . ?
C7 C6 C1 119.74(16) . . ?
C7 C6 C5 125.60(18) . . ?
C1 C6 C5 114.64(17) . . ?
C13 C12 C11 119.01(19) . . ?
C1 C2 C3 120.03(19) . . ?
C19 C14 C7 119.12(17) . . ?
C15 C14 C7 123.17(18) . . ?
C15 C14 C19 117.61(19) . . ?
O4 C20 C9 121.09(18) . . ?
O4 C20 C19 122.00(19) . . ?
C9 C20 C19 116.88(16) . . ?
C9 C10 C11 120.56(17) . . ?
C14 C19 C20 121.18(18) . . ?
C18 C19 C14 120.46(19) . . ?
C18 C19 C20 118.19(18) . . ?
C16 C15 C14 121.1(2) . . ?
C4 C5 C6 121.92(19) . . ?
O2 C3 C2 122.9(2) . . ?
O2 C3 C4 119.85(18) . . ?
C2 C3 C4 117.21(18) . . ?
C5 C4 C3 121.81(18) . . ?
C17 C18 C19 120.7(2) . . ?
C15 C16 C17 120.2(2) . . ?
C18 C17 C16 119.6(2) . . ?

loop_
_geom_bond_atom_site_label_1
_geom_bond_atom_site_label_2
_geom_bond_distance
_geom_bond_site_symmetry_2
_geom_bond_publ_flag
O1 C13 1.369(2) . ?
O1 C1 1.371(2) . ?
O3 C11 1.334(2) . ?
O2 C3 1.261(2) . ?
O4 C20 1.225(2) . ?
C8 C13 1.399(3) . ?
C8 C7 1.438(2) . ?
C8 C9 1.413(3) . ?
C13 C12 1.381(3) . ?
C7 C6 1.388(3) . ?
C7 C14 1.474(3) . ?
C9 C20 1.479(3) . ?
C9 C10 1.377(3) . ?
C1 C6 1.444(3) . ?
C1 C2 1.354(3) . ?
C11 C12 1.398(3) . ?
C11 C10 1.403(3) . ?
C6 C5 1.448(2) . ?
C2 C3 1.431(3) . ?
C14 C19 1.413(3) . ?
C14 C15 1.403(3) . ?
C20 C19 1.483(3) . ?
C19 C18 1.394(3) . ?
C15 C16 1.388(3) . ?
C5 C4 1.346(3) . ?
C3 C4 1.440(3) . ?
C18 C17 1.378(3) . ?
C16 C17 1.393(3) . ?

loop_
_exptl_oxdiff_crystal_face_indexfrac_h
_exptl_oxdiff_crystal_face_indexfrac_k
_exptl_oxdiff_crystal_face_indexfrac_l
_exptl_oxdiff_crystal_face_x
_exptl_oxdiff_crystal_face_y
_exptl_oxdiff_crystal_face_z
-6.3024 -5.0567 0.1438 0.1835 0.7564 0.6278
-0.3738 -3.4697 -9.8994 0.2180 0.9095 -0.3541
-0.0747 -7.3057 -1.6323 -0.4630 0.8549 0.2338
4.7825 -4.5409 -8.1813 -0.4010 0.7368 -0.5444
0.1092 -6.3669 5.7246 -0.7384 0.3541 0.5739
-0.8789 -3.7283 10.0504 -0.6469 -0.1178 0.7534
8.7043 0.5015 -5.2190 -0.5107 -0.0964 -0.8543
7.3806 -2.3420 2.7403 -0.9586 -0.1777 -0.2224
8.4722 2.2748 -3.0023 -0.4572 -0.3926 -0.7980
-0.2984 6.0466 6.6164 0.1804 -0.9774 0.1103
-0.0275 6.9706 -3.7480 0.6876 -0.5267 -0.4998
-4.1617 6.5270 1.4957 0.7914 -0.6081 0.0623
-0.0443 5.1393 -8.1524 0.7498 -0.0975 -0.6544
